data_5900008
loop_
_publ_author_name
'Snow, A. I.'
'Rundle, R. E.'

_publ_section_title
;
 The structure of dimethylberyllium
;
_journal_issue 4
_journal_name_full 'Acta Crystallographica'
_journal_page_first 348
_journal_page_last 352
_journal_paper_doi 10.1107/S0365110X51001100
_journal_volume 4
_journal_year 1951
_chemical_formula_sum 'C2 H6 Be'
_chemical_name_systematic Dimethylberyllium
_symmetry_Int_Tables_number 72
_symmetry_space_group_name_H-M 'I b a m'
_cell_angle_alpha 90
_cell_angle_beta 90
_cell_angle_gamma 90
_cell_formula_units_Z 4
_cell_length_a 6.13
_cell_length_b 11.53
_cell_length_c 4.18
_cod_data_source_file 009_dimethylberyllium.cif
_cod_data_source_block dimethylberyllium
_cod_depositor_comments
;
 Added the _citation_author_ordinal data item to the CITATION_AUTHOR loop
 and updated the _citation_author_name data item value.

 Antanas Vaitkus,
 2021-05-03
;
_cod_database_code 5900008

loop_
_atom_site_label
_atom_site_type_symbol
_atom_site_symmetry_multiplicity
_atom_site_Wyckoff_symbol
_atom_site_fract_x
_atom_site_fract_y
_atom_site_fract_z
Be Be 4 a 0 0 0.25
C C 8 j 0.183 0.100 0
H1 H1 8 j 0.137 0.174 0
H2 H1 16 k 0.262 0.088 0.176

loop_
_citation_author_citation_id
_citation_author_ordinal
_citation_author_name
1 1 'Kitajgorodskij, A. I.'

loop_
_citation_id
_citation_coordinate_linkage
_citation_title
_citation_book_title
_citation_journal_abbrev
_citation_journal_volume
_citation_country
_citation_page_first
_citation_page_last
_citation_year
_citation_book_publisher
_cod_citation_special_details
1 yes ? 'Organicheskaja Kristallokhimija' . . USSR ? ? 1955 'Izdatel'stvo Akademii Nauk SSSR'
;

Coordinates are presented as published in this book, Kitajgorodskij's
"Organicheskaja Kristallokhimija", keyed in manually.

Saulius Gra\<zulis
;
2 ? ? . 'J. Chem. Phys.' 18 ? 1125 ? 1950 ? .

loop_
_geom_bond_atom_site_label_1
_geom_bond_atom_site_label_2
_geom_bond_distance
Be C 1.93(2)
